data_7105816
loop_
_publ_author_name
'Di Sun'
'Dan-Feng Wang'
'Xi-Guang Han'
'Na Zhang'
'Rong-Bin Huang'
'Lan-Sun Zheng'

_publ_section_title
;
 Stepwise synthesis of two 3d-4d heterometallic coordination polymers
 based on a hexnuclear silver(I) metalloligand
;
_journal_name_full Chem.Commun.
_journal_page_first 746
_journal_paper_doi 10.1039/c0cc03534c
_journal_volume 47
_journal_year 2011
_chemical_formula_moiety '2(C56 H38 Ag6 Cu2 N10 O14 S6), 2(C10 H14 Cu N2 O3), 46(H O0.50)'
_chemical_formula_sum 'C132 H150 Ag12 Cu6 N24 O57 S12'
_chemical_formula_weight 5045.16
_chemical_name_systematic
;
?
;
_space_group_IT_number 2
_symmetry_cell_setting triclinic
_symmetry_space_group_name_Hall '-P 1'
_symmetry_space_group_name_H-M 'P -1'
_atom_sites_solution_hydrogens geom
_atom_sites_solution_primary direct
_atom_sites_solution_secondary difmap
_audit_creation_method SHELXL-97
_cell_angle_alpha 103.901(1)
_cell_angle_beta 93.249(1)
_cell_angle_gamma 102.625(1)
_cell_formula_units_Z 1
_cell_length_a 12.8443(4)
_cell_length_b 15.9047(6)
_cell_length_c 21.8952(8)
_cell_measurement_reflns_used 24180
_cell_measurement_temperature 173(2)
_cell_measurement_theta_max 55.02
_cell_measurement_theta_min 6.22
_cell_volume 4208.6(3)
_computing_cell_refinement RAPID-AUTO
_computing_data_collection 'RAPID-AUTO (Rigaku Corporation, 1998)'
_computing_data_reduction 'CrystalStructure (Rigaku/MSC and Rigaku Corporation, 2002)'
_computing_molecular_graphics 'SHELXL-97 (Sheldrick, 1997)'
_computing_publication_material 'SHELXL-97 (Sheldrick, 1997)'
_computing_structure_refinement 'SHELXL-97 (Sheldrick, 1997)'
_computing_structure_solution 'SHELXS-97 (Sheldrick, 1997)'
_diffrn_ambient_temperature 173(2)
_diffrn_measured_fraction_theta_full 0.995
_diffrn_measured_fraction_theta_max 0.995
_diffrn_measurement_device_type 'Rigaku RAXIS-RAPID'
_diffrn_measurement_method '\w scan'
_diffrn_radiation_monochromator graphite
_diffrn_radiation_source 'fine-focus sealed tube'
_diffrn_radiation_type MoK\a
_diffrn_radiation_wavelength 0.71073
_diffrn_reflns_av_R_equivalents 0.0463
_diffrn_reflns_av_sigmaI/netI 0.0603
_diffrn_reflns_limit_h_max 14
_diffrn_reflns_limit_h_min -15
_diffrn_reflns_limit_k_max 18
_diffrn_reflns_limit_k_min -18
_diffrn_reflns_limit_l_max 26
_diffrn_reflns_limit_l_min -26
_diffrn_reflns_number 33055
_diffrn_reflns_theta_full 25.00
_diffrn_reflns_theta_max 25.00
_diffrn_reflns_theta_min 3.11
_exptl_absorpt_coefficient_mu 2.341
_exptl_absorpt_correction_T_max 0.8919
_exptl_absorpt_correction_T_min 0.7996
_exptl_absorpt_correction_type multi-scan
_exptl_absorpt_process_details 'ABSCOR (Higashi, 1995)'
_exptl_crystal_colour blue
_exptl_crystal_density_diffrn 1.991
_exptl_crystal_density_method 'not measured'
_exptl_crystal_description block
_exptl_crystal_F_000 2496
_exptl_crystal_size_max 0.10
_exptl_crystal_size_mid 0.08
_exptl_crystal_size_min 0.05
_refine_diff_density_max 2.310
_refine_diff_density_min -1.305
_refine_diff_density_rms 0.192
_refine_ls_extinction_coef 0.00025(7)
_refine_ls_extinction_expression Fc^*^=kFc[1+0.001xFc^2^\l^3^/sin(2\q)]^-1/4^
_refine_ls_extinction_method SHELXL
_refine_ls_goodness_of_fit_ref 1.069
_refine_ls_hydrogen_treatment constr
_refine_ls_matrix_type full
_refine_ls_number_parameters 1081
_refine_ls_number_reflns 14750
_refine_ls_number_restraints 0
_refine_ls_restrained_S_all 1.069
_refine_ls_R_factor_all 0.0990
_refine_ls_R_factor_gt 0.0771
_refine_ls_shift/su_max 0.001
_refine_ls_shift/su_mean 0.000
_refine_ls_structure_factor_coef Fsqd
_refine_ls_weighting_details 'calc w=1/[\s^2^(Fo^2^)+(0.0272P)^2^+111.3915P] where P=(Fo^2^+2Fc^2^)/3'
_refine_ls_weighting_scheme calc
_refine_ls_wR_factor_gt 0.1688
_refine_ls_wR_factor_ref 0.1841
_reflns_number_gt 11513
_reflns_number_total 14750
_reflns_threshold_expression >2sigma(I)
_cod_data_source_file C0CC03534C.TXT
_cod_data_source_block p1
_cod_original_sg_symbol_H-M P-1
_cod_database_code 7105816

loop_
_symmetry_equiv_pos_as_xyz
'x, y, z'
'-x, -y, -z'

loop_
_atom_site_label
_atom_site_type_symbol
_atom_site_fract_x
_atom_site_fract_y
_atom_site_fract_z
_atom_site_U_iso_or_equiv
_atom_site_adp_type
_atom_site_occupancy
_atom_site_symmetry_multiplicity
_atom_site_calc_flag
_atom_site_refinement_flags
_atom_site_disorder_assembly
_atom_site_disorder_group
Ag1 Ag 0.48009(7) 1.08111(6) 0.93388(4) 0.0293(2) Uani 1 1 d . . .
Ag2 Ag 0.33214(7) 0.93054(6) 0.96072(4) 0.0320(2) Uani 1 1 d . . .
Ag3 Ag 0.58460(7) 0.92827(6) 0.91684(5) 0.0328(2) Uani 1 1 d . . .
Ag4 Ag 0.97642(7) 1.06858(6) 1.42018(5) 0.0334(2) Uani 1 1 d . . .
Ag5 Ag 1.08033(8) 0.92229(6) 1.42097(5) 0.0368(2) Uani 1 1 d . . .
Ag6 Ag 0.81269(8) 0.93566(6) 1.45641(5) 0.0367(2) Uani 1 1 d . . .
Cu1 Cu -0.07946(13) 0.45031(10) 0.72759(7) 0.0364(4) Uani 1 1 d . . .
Cu2 Cu 0.24985(12) 0.64710(9) 0.60545(7) 0.0341(4) Uani 1 1 d . . .
Cu3 Cu 0.74630(13) 0.61955(9) 1.09299(7) 0.0363(4) Uani 1 1 d . . .
S1 S 0.6753(2) 1.14979(18) 0.95499(14) 0.0267(6) Uani 1 1 d . . .
S2 S 0.3997(2) 0.87393(18) 0.85878(13) 0.0255(6) Uani 1 1 d . . .
S3 S 0.6379(2) 0.85019(18) 0.99465(13) 0.0255(6) Uani 1 1 d . . .
S4 S 0.8826(2) 1.15460(19) 1.49805(14) 0.0308(6) Uani 1 1 d . . .
S5 S 1.1719(2) 1.13200(19) 1.45158(14) 0.0296(6) Uani 1 1 d . . .
S6 S 0.8960(2) 0.85459(19) 1.36599(14) 0.0283(6) Uani 1 1 d . . .
C1 C 0.7714(10) 0.9690(8) 0.8291(6) 0.036(3) Uani 1 1 d . . .
H1A H 0.7551 0.9057 0.8155 0.043 Uiso 1 1 calc R . .
C2 C 0.8488(9) 1.0183(9) 0.8009(6) 0.036(3) Uani 1 1 d . . .
H2A H 0.8875 0.9891 0.7702 0.043 Uiso 1 1 calc R . .
C3 C 0.8681(10) 1.1097(8) 0.8182(6) 0.035(3) Uani 1 1 d . . .
H3A H 0.9176 1.1441 0.7977 0.042 Uiso 1 1 calc R . .
C4 C 0.8155(9) 1.1519(8) 0.8656(6) 0.035(3) Uani 1 1 d . . .
C5 C 0.7411(8) 1.0972(6) 0.8938(5) 0.019(2) Uani 1 1 d . . .
C6 C 0.8409(11) 1.2516(9) 0.8865(7) 0.043(3) Uani 1 1 d . . .
C11 C 0.9042(9) 1.0357(9) 1.0604(6) 0.036(3) Uani 1 1 d . . .
H11A H 0.9239 1.0991 1.0715 0.043 Uiso 1 1 calc R . .
C12 C 0.9828(10) 0.9900(10) 1.0672(7) 0.046(4) Uani 1 1 d . . .
H12A H 1.0553 1.0212 1.0813 0.056 Uiso 1 1 calc R . .
C13 C 0.9534(10) 0.8987(10) 1.0531(6) 0.040(3) Uani 1 1 d . . .
H13A H 1.0056 0.8661 1.0584 0.048 Uiso 1 1 calc R . .
C14 C 0.8479(10) 0.8537(8) 1.0311(6) 0.034(3) Uani 1 1 d . . .
C15 C 0.7720(8) 0.9046(7) 1.0240(5) 0.022(2) Uani 1 1 d . . .
C16 C 0.8102(11) 0.7542(9) 1.0216(6) 0.037(3) Uani 1 1 d . . .
C21 C 0.4153(9) 1.0801(7) 0.7870(6) 0.027(2) Uani 1 1 d . . .
H21A H 0.4344 1.1430 0.8039 0.033 Uiso 1 1 calc R . .
C22 C 0.3828(9) 1.0473(7) 0.7232(6) 0.029(3) Uani 1 1 d . . .
H22A H 0.3777 1.0857 0.6965 0.035 Uiso 1 1 calc R . .
C23 C 0.3574(8) 0.9541(7) 0.6995(5) 0.025(2) Uani 1 1 d . . .
H23A H 0.3335 0.9283 0.6558 0.030 Uiso 1 1 calc R . .
C24 C 0.3667(8) 0.8993(7) 0.7391(5) 0.024(2) Uani 1 1 d . . .
C25 C 0.3966(8) 0.9404(7) 0.8040(5) 0.022(2) Uani 1 1 d . . .
C26 C 0.3505(10) 0.8002(7) 0.7082(5) 0.031(3) Uani 1 1 d . . .
C31 C 0.5931(9) 1.0019(8) 1.4388(5) 0.029(3) Uani 1 1 d . . .
H31A H 0.5620 0.9399 1.4222 0.034 Uiso 1 1 calc R . .
C32 C 0.5260(10) 1.0609(8) 1.4453(5) 0.034(3) Uani 1 1 d . . .
H32A H 0.4507 1.0396 1.4338 0.041 Uiso 1 1 calc R . .
C33 C 0.5717(10) 1.1503(8) 1.4685(6) 0.036(3) Uani 1 1 d . . .
H33A H 0.5283 1.1921 1.4715 0.043 Uiso 1 1 calc R . .
C34 C 0.6805(9) 1.1797(7) 1.4874(5) 0.026(2) Uani 1 1 d . . .
C35 C 0.7428(9) 1.1176(7) 1.4780(5) 0.027(2) Uani 1 1 d . . .
C36 C 0.7322(10) 1.2774(9) 1.5211(6) 0.036(3) Uani 1 1 d . . .
C41 C 1.2743(10) 0.9490(9) 1.3345(6) 0.042(3) Uani 1 1 d . . .
H41A H 1.2607 0.8859 1.3256 0.050 Uiso 1 1 calc R . .
C42 C 1.3482(11) 0.9921(10) 1.3031(6) 0.047(4) Uani 1 1 d . . .
H42A H 1.3844 0.9599 1.2725 0.057 Uiso 1 1 calc R . .
C43 C 1.3689(10) 1.0848(10) 1.3173(7) 0.043(3) Uani 1 1 d . . .
H43A H 1.4201 1.1166 1.2962 0.052 Uiso 1 1 calc R . .
C44 C 1.3150(9) 1.1316(8) 1.3624(6) 0.033(3) Uani 1 1 d . . .
C45 C 1.2418(9) 1.0800(9) 1.3930(6) 0.035(3) Uani 1 1 d . . .
C46 C 1.3399(12) 1.2335(11) 1.3772(11) 0.064(5) Uani 1 1 d . . .
C51 C 0.8906(9) 1.0370(7) 1.2728(5) 0.028(2) Uani 1 1 d . . .
H51A H 0.9082 1.1004 1.2834 0.033 Uiso 1 1 calc R . .
C52 C 0.8520(9) 0.9926(7) 1.2119(5) 0.029(2) Uani 1 1 d . . .
H52A H 0.8391 1.0235 1.1812 0.034 Uiso 1 1 calc R . .
C53 C 0.8318(9) 0.8990(8) 1.1961(5) 0.029(3) Uani 1 1 d . . .
H53A H 0.8050 0.8658 1.1538 0.035 Uiso 1 1 calc R . .
C54 C 0.8500(8) 0.8551(7) 1.2407(5) 0.024(2) Uani 1 1 d . . .
C55 C 0.8859(8) 0.9072(7) 1.3043(5) 0.023(2) Uani 1 1 d . . .
C56 C 0.8427(9) 0.7577(7) 1.2211(5) 0.028(2) Uani 1 1 d . . .
C61 C 0.1464(14) 0.4253(13) 0.7167(9) 0.070(5) Uani 1 1 d . . .
H61A H 0.1135 0.3636 0.7004 0.084 Uiso 1 1 calc R . .
C62 C 0.2577(15) 0.4523(15) 0.7252(9) 0.076(6) Uani 1 1 d . . .
H62A H 0.3007 0.4100 0.7181 0.092 Uiso 1 1 calc R . .
C63 C 0.3044(15) 0.5444(17) 0.7449(10) 0.090(8) Uani 1 1 d . . .
H63A H 0.3803 0.5659 0.7505 0.108 Uiso 1 1 calc R . .
C64 C 0.2400(13) 0.6022(13) 0.7558(7) 0.065(5) Uani 1 1 d . . .
H64A H 0.2704 0.6647 0.7670 0.078 Uiso 1 1 calc R . .
C65 C 0.1301(12) 0.5701(10) 0.7506(6) 0.051(4) Uani 1 1 d . . .
C66 C 0.0557(13) 0.6280(9) 0.7637(6) 0.050(4) Uani 1 1 d . . .
C67 C 0.0866(16) 0.7225(12) 0.7865(7) 0.073(6) Uani 1 1 d . . .
H67A H 0.1603 0.7533 0.7940 0.088 Uiso 1 1 calc R . .
C68 C 0.0069(19) 0.7685(12) 0.7976(8) 0.076(6) Uani 1 1 d . . .
H68A H 0.0264 0.8317 0.8126 0.091 Uiso 1 1 calc R . .
C69 C -0.0973(17) 0.7260(10) 0.7878(8) 0.068(5) Uani 1 1 d . . .
H69A H -0.1519 0.7578 0.7952 0.082 Uiso 1 1 calc R . .
C70 C -0.1220(15) 0.6340(9) 0.7664(8) 0.064(5) Uani 1 1 d . . .
H70A H -0.1957 0.6035 0.7603 0.077 Uiso 1 1 calc R . .
C71 C 0.0460(11) 0.7060(9) 0.6184(6) 0.040(3) Uani 1 1 d . . .
H71A H 0.0915 0.7645 0.6307 0.049 Uiso 1 1 calc R . .
C72 C -0.0637(11) 0.6969(10) 0.6145(7) 0.048(3) Uani 1 1 d . . .
H72A H -0.0940 0.7473 0.6237 0.057 Uiso 1 1 calc R . .
C73 C -0.1279(11) 0.6103(10) 0.5965(6) 0.046(3) Uani 1 1 d . . .
H73A H -0.2038 0.6012 0.5934 0.055 Uiso 1 1 calc R . .
C74 C -0.0845(9) 0.5396(8) 0.5836(6) 0.032(3) Uani 1 1 d . . .
H74A H -0.1291 0.4808 0.5715 0.039 Uiso 1 1 calc R . .
C75 C 0.0271(9) 0.5533(7) 0.5880(5) 0.028(2) Uani 1 1 d . . .
C76 C 0.0856(9) 0.4826(8) 0.5749(5) 0.030(3) Uani 1 1 d . . .
C77 C 0.0349(10) 0.3926(8) 0.5604(6) 0.038(3) Uani 1 1 d . . .
H77A H -0.0409 0.3733 0.5585 0.045 Uiso 1 1 calc R . .
C78 C 0.1005(11) 0.3301(8) 0.5484(7) 0.045(4) Uani 1 1 d . . .
H78A H 0.0689 0.2679 0.5385 0.054 Uiso 1 1 calc R . .
C79 C 0.2084(11) 0.3601(9) 0.5512(8) 0.059(5) Uani 1 1 d . . .
H79A H 0.2532 0.3193 0.5429 0.070 Uiso 1 1 calc R . .
C80 C 0.2524(11) 0.4515(8) 0.5664(7) 0.044(3) Uani 1 1 d . . .
H80A H 0.3279 0.4717 0.5676 0.053 Uiso 1 1 calc R . .
C81 C 0.7511(11) 0.4286(8) 1.0905(7) 0.043(3) Uani 1 1 d . . .
H81A H 0.8270 0.4480 1.0936 0.052 Uiso 1 1 calc R . .
C82 C 0.7075(12) 0.3408(9) 1.0864(7) 0.049(4) Uani 1 1 d . . .
H82A H 0.7521 0.3010 1.0884 0.058 Uiso 1 1 calc R . .
C83 C 0.5985(12) 0.3117(8) 1.0793(6) 0.045(3) Uani 1 1 d . . .
H83A H 0.5657 0.2508 1.0753 0.054 Uiso 1 1 calc R . .
C84 C 0.5369(10) 0.3717(8) 1.0779(6) 0.038(3) Uani 1 1 d . . .
H84A H 0.4608 0.3523 1.0727 0.046 Uiso 1 1 calc R . .
C85 C 0.5860(10) 0.4610(7) 1.0841(6) 0.034(3) Uani 1 1 d . . .
C86 C 0.5269(10) 0.5311(8) 1.0820(5) 0.033(3) Uani 1 1 d . . .
C87 C 0.4159(10) 0.5148(9) 1.0793(6) 0.041(3) Uani 1 1 d . . .
H87A H 0.3731 0.4567 1.0762 0.049 Uiso 1 1 calc R . .
C88 C 0.3686(12) 0.5881(11) 1.0813(8) 0.057(4) Uani 1 1 d . . .
H88A H 0.2930 0.5799 1.0804 0.068 Uiso 1 1 calc R . .
C89 C 0.4314(12) 0.6697(10) 1.0846(8) 0.056(4) Uani 1 1 d . . .
H89A H 0.4005 0.7190 1.0856 0.067 Uiso 1 1 calc R . .
C90 C 0.5406(13) 0.6801(9) 1.0865(7) 0.051(4) Uani 1 1 d . . .
H90A H 0.5845 0.7375 1.0890 0.061 Uiso 1 1 calc R . .
N1 N 0.4217(7) 1.0286(6) 0.8272(4) 0.028(2) Uani 1 1 d . . .
N2 N 0.8023(8) 0.9943(6) 1.0391(5) 0.031(2) Uani 1 1 d . . .
N3 N 0.7200(8) 1.0079(6) 0.8744(4) 0.030(2) Uani 1 1 d . . .
N4 N 0.6995(8) 1.0290(6) 1.4552(4) 0.029(2) Uani 1 1 d . . .
N5 N 1.2199(7) 0.9911(7) 1.3771(5) 0.033(2) Uani 1 1 d . . .
N6 N 0.9057(7) 0.9967(6) 1.3194(4) 0.0239(19) Uani 1 1 d . . .
N7 N 0.0845(9) 0.4811(9) 0.7300(5) 0.049(3) Uani 1 1 d . . .
N8 N -0.0502(10) 0.5851(7) 0.7537(5) 0.047(3) Uani 1 1 d . . .
N9 N 0.0910(7) 0.6375(6) 0.6058(4) 0.029(2) Uani 1 1 d . . .
N10 N 0.1942(8) 0.5127(6) 0.5793(5) 0.031(2) Uani 1 1 d . . .
N11 N 0.6930(8) 0.4889(6) 1.0904(5) 0.031(2) Uani 1 1 d . . .
N12 N 0.5879(9) 0.6119(6) 1.0848(5) 0.037(2) Uani 1 1 d . . .
O1 O 0.8117(8) 1.2918(6) 0.8496(6) 0.060(3) Uani 1 1 d . . .
O1W O 0.4416(17) 1.5075(10) 1.2393(8) 0.147(8) Uani 1 1 d . . .
H1WA H 0.4085 1.4688 1.2061 0.176 Uiso 1 1 d R . .
H1WB H 0.4672 1.5560 1.2296 0.176 Uiso 1 1 d R . .
O2 O 0.8965(10) 1.2870(7) 0.9382(5) 0.073(4) Uani 1 1 d . . .
O2W O 1.3800(14) 1.4421(10) 1.3458(9) 0.130(7) Uani 1 1 d . . .
H2WA H 1.3643 1.3854 1.3375 0.155 Uiso 1 1 d R . .
H2WB H 1.3979 1.4572 1.3124 0.155 Uiso 1 1 d R . .
O3 O 0.2775(7) 0.7689(5) 0.6613(4) 0.040(2) Uani 1 1 d . . .
O3W O 1.405(2) 1.5472(17) 1.4587(12) 0.192(10) Uiso 1 1 d . . .
H3WA H 1.3944 1.5120 1.4218 0.230 Uiso 1 1 d R . .
H3WB H 1.4535 1.5930 1.4590 0.230 Uiso 1 1 d R . .
O4 O 0.4094(7) 0.7602(5) 0.7289(4) 0.038(2) Uani 1 1 d . . .
O4W O 1.4398(16) 1.3123(13) 1.5450(10) 0.146(7) Uiso 1 1 d . . .
H4WA H 1.4108 1.2883 1.5072 0.176 Uiso 1 1 d R . .
H4WB H 1.4194 1.2765 1.5676 0.176 Uiso 1 1 d R . .
O5 O 0.8122(16) 0.7014(8) 0.9718(6) 0.111(6) Uani 1 1 d . . .
O5W O 0.596(3) 0.772(2) 1.3710(16) 0.269(16) Uiso 1 1 d . . .
H5WA H 0.5385 0.7889 1.3776 0.323 Uiso 1 1 d R . .
H5WB H 0.5909 0.7439 1.3323 0.323 Uiso 1 1 d R . .
O6 O 0.7766(9) 0.7323(6) 1.0686(5) 0.056(3) Uani 1 1 d . . .
O6W O 0.5502(11) 0.6828(10) 1.2436(7) 0.094(4) Uani 1 1 d . . .
H6WA H 0.6014 0.7001 1.2231 0.113 Uiso 1 1 d R . .
H6WB H 0.4983 0.7052 1.2355 0.113 Uiso 1 1 d R . .
O7 O 0.7502(9) 1.3339(6) 1.4911(4) 0.059(3) Uani 1 1 d . . .
O7W O 0.6538(12) 1.2745(10) 0.7557(6) 0.103(5) Uani 1 1 d . . .
H7WA H 0.7092 1.2700 0.7766 0.123 Uiso 1 1 d R . .
H7WB H 0.6495 1.2435 0.7178 0.123 Uiso 1 1 d R . .
O8W O 0.4129(18) 0.8049(16) 1.3688(11) 0.175(9) Uiso 1 1 d . . .
H8WA H 0.4172 0.8607 1.3779 0.210 Uiso 1 1 d R . .
H8WB H 0.3741 0.7809 1.3932 0.210 Uiso 1 1 d R . .
O8 O 0.7535(9) 1.2942(6) 1.5798(4) 0.055(3) Uani 1 1 d . . .
O9W O 0.8996(8) 0.6183(7) 1.1012(6) 0.065(3) Uani 1 1 d . . .
H9WB H 0.9296 0.6387 1.0724 0.078 Uiso 1 1 d R . .
H9WA H 0.9294 0.6505 1.1374 0.098 Uiso 1 1 d R . .
O9 O 1.3788(11) 1.2736(8) 1.4329(8) 0.093(5) Uani 1 1 d . . .
O10W O 0.3224(10) 1.3507(9) 1.1536(6) 0.085(4) Uani 1 1 d . . .
H10A H 0.3386 1.3090 1.1674 0.102 Uiso 1 1 d R . .
H10B H 0.2844 1.3279 1.1180 0.102 Uiso 1 1 d R . .
O10 O 1.3246(11) 1.2632(9) 1.3301(7) 0.088(5) Uani 1 1 d . . .
O11 O 0.9307(7) 0.7332(5) 1.2248(4) 0.0352(19) Uani 1 1 d . . .
O11W O 0.915(2) 1.4653(11) 0.9914(9) 0.073(8) Uani 0.50 1 d P . .
H11C H 0.9802 1.4932 0.9979 0.088 Uiso 0.50 1 d PR . .
H11B H 0.9094 1.4102 0.9748 0.088 Uiso 0.50 1 d PR . .
O12 O 0.7546(7) 0.7063(5) 1.1948(4) 0.037(2) Uani 1 1 d . . .
O12W O 0.9235(12) 1.2517(10) 1.0578(7) 0.102(5) Uani 1 1 d . . .
H12B H 0.9139 1.2621 1.0219 0.122 Uiso 1 1 d R . .
H12C H 0.9843 1.2826 1.0769 0.152 Uiso 1 1 d R . .
O13W O 0.4034(9) 0.6437(8) 0.6082(7) 0.094(5) Uani 1 1 d . . .
H13B H 0.4312 0.6774 0.6443 0.113 Uiso 1 1 d R . .
H13C H 0.4377 0.6676 0.5821 0.113 Uiso 1 1 d R . .
O14W O -0.1032(9) 0.3153(6) 0.7026(5) 0.059(3) Uani 1 1 d . . .
H14B H -0.1000 0.2974 0.6630 0.071 Uiso 1 1 d R . .
H14A H -0.0550 0.3006 0.7231 0.088 Uiso 1 1 d R . .
O15W O 1.3911(9) 1.2360(7) 1.2113(5) 0.067(3) Uani 1 1 d . . .
H15A H 1.3593 1.2440 1.2445 0.080 Uiso 1 1 d R . .
H15B H 1.4554 1.2355 1.2222 0.080 Uiso 1 1 d R . .
O16W O -0.0852(10) 0.4486(7) 0.8275(5) 0.064(3) Uani 1 1 d . . .
H16B H -0.1179 0.4871 0.8454 0.076 Uiso 1 1 d R . .
H16A H -0.1180 0.3970 0.8296 0.095 Uiso 1 1 d R . .
O17W O -0.2345(8) 0.4306(7) 0.6929(6) 0.066(3) Uani 1 1 d . . .
H17B H -0.2452 0.4789 0.6866 0.079 Uiso 1 1 d R . .
H17A H -0.2482 0.3901 0.6582 0.099 Uiso 1 1 d R . .

loop_
_atom_site_aniso_label
_atom_site_aniso_U_11
_atom_site_aniso_U_22
_atom_site_aniso_U_33
_atom_site_aniso_U_23
_atom_site_aniso_U_13
_atom_site_aniso_U_12
Ag1 0.0259(4) 0.0227(4) 0.0345(5) 0.0041(4) 0.0006(4) 0.0001(3)
Ag2 0.0386(5) 0.0247(5) 0.0336(5) 0.0123(4) 0.0048(4) 0.0043(4)
Ag3 0.0307(5) 0.0215(5) 0.0443(5) 0.0151(4) -0.0098(4) -0.0014(4)
Ag4 0.0291(5) 0.0274(5) 0.0398(5) 0.0081(4) 0.0000(4) 0.0004(4)
Ag5 0.0339(5) 0.0308(5) 0.0449(6) 0.0155(4) -0.0063(4) 0.0024(4)
Ag6 0.0463(6) 0.0277(5) 0.0365(5) 0.0122(4) 0.0093(4) 0.0041(4)
Cu1 0.0420(9) 0.0233(8) 0.0381(9) 0.0055(6) 0.0021(7) -0.0007(6)
Cu2 0.0326(8) 0.0232(8) 0.0346(8) -0.0008(6) -0.0002(6) -0.0082(6)
Cu3 0.0442(9) 0.0175(7) 0.0421(9) 0.0056(6) 0.0054(7) -0.0015(6)
S1 0.0263(14) 0.0191(14) 0.0341(15) 0.0098(12) 0.0023(12) 0.0017(11)
S2 0.0260(14) 0.0218(14) 0.0284(14) 0.0113(11) -0.0014(11) 0.0010(11)
S3 0.0250(14) 0.0198(13) 0.0331(15) 0.0108(11) 0.0019(11) 0.0041(11)
S4 0.0245(14) 0.0282(15) 0.0366(16) 0.0112(13) -0.0030(12) -0.0016(11)
S5 0.0279(15) 0.0271(15) 0.0330(16) 0.0104(12) 0.0005(12) 0.0029(12)
S6 0.0295(15) 0.0260(15) 0.0299(15) 0.0127(12) -0.0026(12) 0.0031(12)
C1 0.036(7) 0.023(6) 0.046(8) 0.005(5) -0.011(6) 0.010(5)
C2 0.028(6) 0.044(8) 0.034(7) 0.006(6) -0.001(5) 0.010(5)
C3 0.034(7) 0.036(7) 0.033(7) 0.012(6) -0.002(5) 0.004(5)
C4 0.029(6) 0.033(7) 0.034(7) 0.007(5) -0.002(5) -0.004(5)
C5 0.019(5) 0.013(5) 0.028(6) 0.010(4) 0.005(4) 0.005(4)
C6 0.047(8) 0.034(7) 0.042(8) 0.008(6) 0.025(7) -0.009(6)
C11 0.030(6) 0.048(8) 0.031(6) 0.024(6) 0.005(5) -0.003(6)
C12 0.028(7) 0.065(10) 0.050(8) 0.036(7) -0.007(6) -0.001(6)
C13 0.034(7) 0.063(9) 0.037(7) 0.025(7) 0.008(6) 0.027(7)
C14 0.034(7) 0.044(7) 0.033(6) 0.027(6) 0.003(5) 0.010(6)
C15 0.020(5) 0.031(6) 0.024(5) 0.017(5) 0.002(4) 0.012(4)
C16 0.048(8) 0.041(7) 0.027(6) 0.005(6) 0.003(6) 0.026(6)
C21 0.029(6) 0.011(5) 0.046(7) 0.011(5) 0.010(5) 0.007(4)
C22 0.035(6) 0.025(6) 0.034(6) 0.015(5) 0.010(5) 0.011(5)
C23 0.021(5) 0.031(6) 0.027(6) 0.009(5) 0.009(5) 0.010(5)
C24 0.019(5) 0.021(6) 0.031(6) 0.010(5) 0.003(4) 0.000(4)
C25 0.018(5) 0.019(5) 0.027(6) 0.006(4) 0.002(4) 0.004(4)
C26 0.043(7) 0.018(6) 0.025(6) 0.004(5) 0.003(5) -0.008(5)
C31 0.031(6) 0.034(7) 0.021(6) 0.015(5) 0.006(5) -0.001(5)
C32 0.034(7) 0.037(7) 0.025(6) 0.013(5) -0.006(5) -0.003(5)
C33 0.039(7) 0.041(7) 0.029(6) 0.011(6) -0.002(5) 0.011(6)
C34 0.034(6) 0.020(6) 0.023(6) 0.005(4) -0.001(5) 0.007(5)
C35 0.034(6) 0.025(6) 0.018(5) 0.010(5) 0.006(5) -0.008(5)
C36 0.031(6) 0.040(7) 0.030(7) 0.004(6) -0.001(5) 0.001(5)
C41 0.039(7) 0.043(8) 0.040(7) 0.004(6) 0.002(6) 0.010(6)
C42 0.038(7) 0.065(10) 0.033(7) 0.001(7) -0.002(6) 0.015(7)
C43 0.032(7) 0.056(9) 0.049(8) 0.030(7) 0.001(6) 0.008(6)
C44 0.025(6) 0.030(6) 0.046(7) 0.014(6) 0.001(5) 0.010(5)
C45 0.023(6) 0.048(8) 0.029(6) 0.015(6) -0.011(5) -0.001(5)
C46 0.036(8) 0.044(9) 0.116(16) 0.029(11) 0.036(10) 0.004(7)
C51 0.033(6) 0.018(6) 0.034(6) 0.011(5) 0.010(5) 0.005(5)
C52 0.029(6) 0.028(6) 0.030(6) 0.012(5) 0.007(5) 0.004(5)
C53 0.029(6) 0.032(6) 0.029(6) 0.012(5) 0.000(5) 0.009(5)
C54 0.021(5) 0.030(6) 0.027(6) 0.014(5) 0.003(4) 0.011(5)
C55 0.020(5) 0.023(6) 0.026(6) 0.007(5) 0.008(4) -0.001(4)
C56 0.032(6) 0.028(6) 0.024(6) 0.008(5) 0.003(5) 0.007(5)
C61 0.055(10) 0.084(13) 0.086(13) 0.059(11) -0.007(9) 0.011(9)
C62 0.059(11) 0.108(16) 0.083(13) 0.060(12) 0.005(10) 0.025(11)
C63 0.050(11) 0.14(2) 0.086(14) 0.081(15) -0.026(10) -0.007(12)
C64 0.045(9) 0.094(13) 0.049(9) 0.041(9) -0.001(7) -0.019(9)
C65 0.050(9) 0.055(9) 0.038(8) 0.025(7) -0.013(7) -0.016(7)
C66 0.077(11) 0.039(8) 0.027(7) 0.015(6) -0.004(7) -0.006(7)
C67 0.085(13) 0.066(12) 0.042(9) 0.013(8) -0.007(9) -0.036(10)
C68 0.121(18) 0.044(10) 0.049(10) 0.006(8) 0.016(11) -0.006(11)
C69 0.120(16) 0.025(8) 0.058(10) 0.010(7) 0.034(10) 0.010(9)
C70 0.085(12) 0.025(7) 0.073(11) -0.003(7) 0.028(9) 0.008(8)
C71 0.051(8) 0.039(7) 0.029(7) 0.004(6) -0.004(6) 0.013(6)
C72 0.051(9) 0.049(9) 0.053(9) 0.019(7) 0.005(7) 0.027(7)
C73 0.037(7) 0.055(9) 0.044(8) 0.008(7) 0.011(6) 0.008(7)
C74 0.033(6) 0.026(6) 0.036(7) 0.011(5) 0.002(5) 0.001(5)
C75 0.036(6) 0.016(5) 0.028(6) 0.001(5) 0.003(5) -0.001(5)
C76 0.028(6) 0.027(6) 0.028(6) 0.008(5) -0.009(5) -0.006(5)
C77 0.035(7) 0.027(7) 0.047(8) 0.014(6) -0.001(6) -0.001(5)
C78 0.042(8) 0.013(6) 0.076(10) 0.007(6) -0.012(7) 0.007(5)
C79 0.038(8) 0.024(7) 0.100(13) -0.013(7) -0.018(8) 0.016(6)
C80 0.037(7) 0.022(6) 0.067(9) 0.008(6) 0.000(7) 0.000(5)
C81 0.046(8) 0.029(7) 0.056(8) 0.011(6) -0.014(7) 0.019(6)
C82 0.049(8) 0.040(8) 0.063(9) 0.024(7) -0.007(7) 0.013(6)
C83 0.063(9) 0.017(6) 0.048(8) 0.008(6) -0.014(7) 0.002(6)
C84 0.037(7) 0.027(7) 0.048(8) 0.016(6) -0.010(6) -0.001(5)
C85 0.047(7) 0.018(6) 0.039(7) 0.010(5) 0.001(6) 0.013(5)
C86 0.046(7) 0.031(7) 0.026(6) 0.014(5) 0.001(5) 0.014(6)
C87 0.039(7) 0.039(7) 0.056(8) 0.024(6) 0.004(6) 0.019(6)
C88 0.051(9) 0.073(11) 0.075(11) 0.050(9) 0.014(8) 0.039(8)
C89 0.058(9) 0.060(10) 0.078(11) 0.037(9) 0.027(8) 0.048(8)
C90 0.077(11) 0.029(7) 0.057(9) 0.027(7) 0.017(8) 0.015(7)
N1 0.027(5) 0.021(5) 0.029(5) 0.008(4) -0.003(4) -0.006(4)
N2 0.030(5) 0.028(5) 0.032(5) 0.012(4) -0.003(4) 0.000(4)
N3 0.035(5) 0.017(5) 0.033(5) 0.005(4) -0.010(4) 0.004(4)
N4 0.036(5) 0.018(5) 0.026(5) 0.008(4) 0.001(4) -0.007(4)
N5 0.022(5) 0.038(6) 0.035(6) 0.005(5) -0.003(4) 0.003(4)
N6 0.027(5) 0.018(5) 0.026(5) 0.004(4) 0.004(4) 0.004(4)
N7 0.039(6) 0.074(9) 0.039(6) 0.034(6) 0.002(5) 0.003(6)
N8 0.069(8) 0.024(6) 0.038(6) 0.009(5) 0.005(6) -0.008(6)
N9 0.031(5) 0.025(5) 0.027(5) 0.010(4) -0.003(4) -0.003(4)
N10 0.030(5) 0.015(5) 0.042(6) 0.002(4) -0.003(4) -0.003(4)
N11 0.030(5) 0.016(5) 0.047(6) 0.008(4) -0.004(4) 0.005(4)
N12 0.058(7) 0.012(5) 0.040(6) 0.003(4) 0.009(5) 0.008(5)
O1 0.054(6) 0.033(5) 0.099(9) 0.032(6) 0.016(6) 0.007(5)
O1W 0.24(2) 0.070(10) 0.137(15) 0.037(10) 0.102(15) 0.021(12)
O2 0.098(9) 0.044(6) 0.055(7) 0.014(5) 0.009(6) -0.034(6)
O2W 0.154(16) 0.083(11) 0.188(18) 0.085(12) 0.063(14) 0.040(11)
O3 0.038(5) 0.030(5) 0.039(5) -0.002(4) -0.012(4) -0.002(4)
O4 0.047(5) 0.023(4) 0.042(5) 0.003(4) -0.012(4) 0.016(4)
O5 0.25(2) 0.065(8) 0.061(8) 0.034(7) 0.056(10) 0.092(11)
O6 0.088(8) 0.026(5) 0.054(6) 0.013(4) 0.029(6) 0.005(5)
O6W 0.086(9) 0.116(12) 0.106(11) 0.063(9) 0.041(8) 0.031(8)
O7 0.095(8) 0.028(5) 0.036(5) 0.002(4) 0.007(5) -0.015(5)
O7W 0.101(11) 0.132(13) 0.058(8) 0.024(8) 0.003(7) -0.007(9)
O8 0.082(8) 0.046(6) 0.031(5) -0.002(4) -0.007(5) 0.018(5)
O9W 0.059(7) 0.047(6) 0.082(8) 0.006(6) 0.029(6) 0.004(5)
O9 0.078(9) 0.043(7) 0.133(13) 0.001(8) 0.032(9) -0.019(6)
O10W 0.083(9) 0.112(11) 0.081(9) 0.050(8) 0.019(7) 0.035(8)
O10 0.092(9) 0.080(9) 0.143(13) 0.082(9) 0.055(9) 0.054(8)
O11 0.043(5) 0.031(5) 0.041(5) 0.015(4) 0.007(4) 0.019(4)
O11W 0.13(2) 0.017(9) 0.053(13) -0.011(9) 0.066(14) -0.011(11)
O12 0.040(5) 0.027(5) 0.043(5) 0.011(4) 0.010(4) 0.002(4)
O12W 0.113(12) 0.119(13) 0.076(9) 0.028(9) 0.003(8) 0.032(10)
O13W 0.055(7) 0.073(9) 0.113(11) -0.027(8) 0.026(7) -0.016(6)
O14W 0.074(7) 0.041(6) 0.064(7) 0.014(5) 0.001(6) 0.019(5)
O15W 0.063(7) 0.069(8) 0.071(7) 0.036(6) -0.015(6) 0.006(6)
O16W 0.099(9) 0.035(6) 0.048(6) 0.012(5) 0.001(6) -0.003(5)
O17W 0.062(7) 0.038(6) 0.090(9) 0.001(6) 0.004(6) 0.016(5)

loop_
_atom_type_symbol
_atom_type_description
_atom_type_scat_dispersion_real
_atom_type_scat_dispersion_imag
_atom_type_scat_source
C C 0.0033 0.0016 'International Tables Vol C Tables 4.2.6.8 and 6.1.1.4'
H H 0.0000 0.0000 'International Tables Vol C Tables 4.2.6.8 and 6.1.1.4'
N N 0.0061 0.0033 'International Tables Vol C Tables 4.2.6.8 and 6.1.1.4'
O O 0.0106 0.0060 'International Tables Vol C Tables 4.2.6.8 and 6.1.1.4'
S S 0.1246 0.1234 'International Tables Vol C Tables 4.2.6.8 and 6.1.1.4'
Cu Cu 0.3201 1.2651 'International Tables Vol C Tables 4.2.6.8 and 6.1.1.4'
Ag Ag -0.8971 1.1015 'International Tables Vol C Tables 4.2.6.8 and 6.1.1.4'

loop_
_geom_angle_atom_site_label_1
_geom_angle_atom_site_label_2
_geom_angle_atom_site_label_3
_geom_angle
_geom_angle_site_symmetry_1
_geom_angle_site_symmetry_3
_geom_angle_publ_flag
N1 Ag1 S3 118.7(3) . 2_677 ?
N1 Ag1 S1 112.5(2) . . ?
S3 Ag1 S1 117.61(10) 2_677 . ?
N1 Ag1 Ag2 91.2(2) . . ?
S3 Ag1 Ag2 75.47(7) 2_677 . ?
S1 Ag1 Ag2 136.85(7) . . ?
N1 Ag1 Ag3 86.1(2) . . ?
S3 Ag1 Ag3 138.69(7) 2_677 . ?
S1 Ag1 Ag3 74.79(7) . . ?
Ag2 Ag1 Ag3 71.31(3) . . ?
N1 Ag1 Ag2 140.3(2) . 2_677 ?
S3 Ag1 Ag2 100.10(7) 2_677 2_677 ?
S1 Ag1 Ag2 48.16(7) . 2_677 ?
Ag2 Ag1 Ag2 90.45(3) . 2_677 ?
Ag3 Ag1 Ag2 57.04(3) . 2_677 ?
N2 Ag2 S2 118.5(2) 2_677 . ?
N2 Ag2 S1 112.2(2) 2_677 2_677 ?
S2 Ag2 S1 121.59(10) . 2_677 ?
N2 Ag2 Ag1 89.2(2) 2_677 . ?
S2 Ag2 Ag1 72.69(7) . . ?
S1 Ag2 Ag1 135.87(8) 2_677 . ?
N2 Ag2 Ag3 82.5(2) 2_677 2_677 ?
S2 Ag2 Ag3 137.42(7) . 2_677 ?
S1 Ag2 Ag3 74.08(7) 2_677 2_677 ?
Ag1 Ag2 Ag3 71.01(3) . 2_677 ?
N2 Ag2 Ag1 136.3(2) 2_677 2_677 ?
S2 Ag2 Ag1 102.62(7) . 2_677 ?
S1 Ag2 Ag1 48.04(7) 2_677 2_677 ?
Ag1 Ag2 Ag1 89.55(3) . 2_677 ?
Ag3 Ag2 Ag1 56.04(3) 2_677 2_677 ?
N3 Ag3 S3 117.2(2) . . ?
N3 Ag3 S2 120.0(2) . . ?
S3 Ag3 S2 118.71(9) . . ?
N3 Ag3 Ag1 88.6(2) . . ?
S3 Ag3 Ag1 130.37(8) . . ?
S2 Ag3 Ag1 71.24(7) . . ?
N3 Ag3 Ag2 85.5(2) . 2_677 ?
S3 Ag3 Ag2 73.43(7) . 2_677 ?
S2 Ag3 Ag2 129.96(8) . 2_677 ?
Ag1 Ag3 Ag2 66.92(3) . 2_677 ?
N6 Ag4 S4 124.2(2) . . ?
N6 Ag4 S5 123.0(2) . . ?
S4 Ag4 S5 107.06(10) . . ?
N6 Ag4 Ag5 88.1(2) . . ?
S4 Ag4 Ag5 133.42(8) . . ?
S5 Ag4 Ag5 71.34(7) . . ?
N6 Ag4 Ag6 85.6(2) . . ?
S4 Ag4 Ag6 74.49(7) . . ?
S5 Ag4 Ag6 134.77(8) . . ?
Ag5 Ag4 Ag6 76.04(3) . . ?
N5 Ag5 S4 119.1(3) . 2_778 ?
N5 Ag5 S6 124.8(3) . . ?
S4 Ag5 S6 110.00(10) 2_778 . ?
N5 Ag5 Ag4 89.6(3) . . ?
S4 Ag5 Ag4 133.59(9) 2_778 . ?
S6 Ag5 Ag4 72.86(7) . . ?
N5 Ag5 Ag6 83.8(2) . 2_778 ?
S4 Ag5 Ag6 71.58(8) 2_778 2_778 ?
S6 Ag5 Ag6 137.32(8) . 2_778 ?
Ag4 Ag5 Ag6 76.88(3) . 2_778 ?
N4 Ag6 S5 120.1(2) . 2_778 ?
N4 Ag6 S6 129.0(2) . . ?
S5 Ag6 S6 109.03(10) 2_778 . ?
N4 Ag6 Ag4 87.2(2) . . ?
S5 Ag6 Ag4 127.73(8) 2_778 . ?
S6 Ag6 Ag4 72.33(7) . . ?
N4 Ag6 Ag5 83.2(2) . 2_778 ?
S5 Ag6 Ag5 68.17(7) 2_778 2_778 ?
S6 Ag6 Ag5 130.07(8) . 2_778 ?
Ag4 Ag6 Ag5 72.79(3) . 2_778 ?
O17W Cu1 N8 95.3(5) . . ?
O17W Cu1 O14W 86.8(4) . . ?
N8 Cu1 O14W 177.9(5) . . ?
O17W Cu1 N7 158.0(5) . . ?
N8 Cu1 N7 80.6(5) . . ?
O14W Cu1 N7 97.5(5) . . ?
O17W Cu1 O16W 104.6(5) . . ?
N8 Cu1 O16W 89.6(4) . . ?
O14W Cu1 O16W 89.9(4) . . ?
N7 Cu1 O16W 97.0(4) . . ?
O3 Cu2 O13W 94.6(4) . . ?
O3 Cu2 N9 89.3(4) . . ?
O13W Cu2 N9 173.5(5) . . ?
O3 Cu2 N10 156.8(4) . . ?
O13W Cu2 N10 94.7(5) . . ?
N9 Cu2 N10 79.8(4) . . ?
O3 Cu2 O7 104.4(4) . 2_677 ?
O13W Cu2 O7 90.9(6) . 2_677 ?
N9 Cu2 O7 93.2(4) . 2_677 ?
N10 Cu2 O7 96.7(4) . 2_677 ?
O6 Cu3 O9W 92.4(5) . . ?
O6 Cu3 N12 91.5(4) . . ?
O9W Cu3 N12 176.0(4) . . ?
O6 Cu3 N11 162.3(4) . . ?
O9W Cu3 N11 94.7(4) . . ?
N12 Cu3 N11 81.4(4) . . ?
O6 Cu3 O12 85.7(4) . . ?
O9W Cu3 O12 93.9(4) . . ?
N12 Cu3 O12 87.4(4) . . ?
N11 Cu3 O12 109.9(4) . . ?
C5 S1 Ag1 109.5(4) . . ?
C5 S1 Ag2 108.7(3) . 2_677 ?
Ag1 S1 Ag2 83.80(9) . 2_677 ?
C25 S2 Ag2 114.7(4) . . ?
C25 S2 Ag3 105.0(3) . . ?
Ag2 S2 Ag3 87.45(9) . . ?
C15 S3 Ag1 108.5(4) . 2_677 ?
C15 S3 Ag3 105.7(3) . . ?
Ag1 S3 Ag3 88.17(9) 2_677 . ?
C35 S4 Ag4 110.6(4) . . ?
C35 S4 Ag5 103.6(4) . 2_778 ?
Ag4 S4 Ag5 92.89(11) . 2_778 ?
C45 S5 Ag4 108.6(4) . . ?
C45 S5 Ag6 107.0(4) . 2_778 ?
Ag4 S5 Ag6 96.79(10) . 2_778 ?
C55 S6 Ag5 105.1(4) . . ?
C55 S6 Ag6 106.6(4) . . ?
Ag5 S6 Ag6 92.35(10) . . ?
N3 C1 C2 121.9(11) . . ?
N3 C1 H1A 119.0 . . ?
C2 C1 H1A 119.0 . . ?
C3 C2 C1 118.9(12) . . ?
C3 C2 H2A 120.6 . . ?
C1 C2 H2A 120.6 . . ?
C2 C3 C4 120.1(12) . . ?
C2 C3 H3A 119.9 . . ?
C4 C3 H3A 119.9 . . ?
C3 C4 C5 117.6(11) . . ?
C3 C4 C6 119.8(11) . . ?
C5 C4 C6 122.6(11) . . ?
N3 C5 C4 121.4(10) . . ?
N3 C5 S1 120.5(8) . . ?
C4 C5 S1 118.1(8) . . ?
O1 C6 O2 125.3(13) . . ?
O1 C6 C4 118.1(13) . . ?
O2 C6 C4 116.4(13) . . ?
N2 C11 C12 122.5(12) . . ?
N2 C11 H11A 118.7 . . ?
C12 C11 H11A 118.7 . . ?
C13 C12 C11 118.6(12) . . ?
C13 C12 H12A 120.7 . . ?
C11 C12 H12A 120.7 . . ?
C12 C13 C14 120.2(11) . . ?
C12 C13 H13A 119.9 . . ?
C14 C13 H13A 119.9 . . ?
C13 C14 C15 118.3(11) . . ?
C13 C14 C16 121.6(11) . . ?
C15 C14 C16 119.8(10) . . ?
N2 C15 C14 120.5(10) . . ?
N2 C15 S3 119.7(7) . . ?
C14 C15 S3 119.8(9) . . ?
O5 C16 O6 123.7(14) . . ?
O5 C16 C14 122.4(13) . . ?
O6 C16 C14 113.9(11) . . ?
N1 C21 C22 124.1(10) . . ?
N1 C21 H21A 117.9 . . ?
C22 C21 H21A 117.9 . . ?
C21 C22 C23 116.5(10) . . ?
C21 C22 H22A 121.7 . . ?
C23 C22 H22A 121.7 . . ?
C24 C23 C22 120.9(10) . . ?
C24 C23 H23A 119.5 . . ?
C22 C23 H23A 119.5 . . ?
C23 C24 C25 117.3(10) . . ?
C23 C24 C26 117.3(10) . . ?
C25 C24 C26 125.3(10) . . ?
N1 C25 C24 122.5(10) . . ?
N1 C25 S2 117.5(8) . . ?
C24 C25 S2 120.0(8) . . ?
O4 C26 O3 127.2(11) . . ?
O4 C26 C24 118.0(10) . . ?
O3 C26 C24 114.7(10) . . ?
N4 C31 C32 122.8(11) . . ?
N4 C31 H31A 118.6 . . ?
C32 C31 H31A 118.6 . . ?
C33 C32 C31 118.3(11) . . ?
C33 C32 H32A 120.9 . . ?
C31 C32 H32A 120.9 . . ?
C32 C33 C34 120.1(11) . . ?
C32 C33 H33A 120.0 . . ?
C34 C33 H33A 120.0 . . ?
C33 C34 C35 118.5(10) . . ?
C33 C34 C36 121.5(10) . . ?
C35 C34 C36 119.9(10) . . ?
N4 C35 C34 122.3(10) . . ?
N4 C35 S4 118.6(9) . . ?
C34 C35 S4 119.0(8) . . ?
O7 C36 O8 123.7(12) . . ?
O7 C36 C34 120.7(11) . . ?
O8 C36 C34 115.6(11) . . ?
N5 C41 C42 123.3(13) . . ?
N5 C41 H41A 118.3 . . ?
C42 C41 H41A 118.3 . . ?
C41 C42 C43 117.9(13) . . ?
C41 C42 H42A 121.0 . . ?
C43 C42 H42A 121.0 . . ?
C42 C43 C44 120.5(13) . . ?
C42 C43 H43A 119.7 . . ?
C44 C43 H43A 119.7 . . ?
C43 C44 C45 116.6(12) . . ?
C43 C44 C46 119.4(12) . . ?
C45 C44 C46 124.0(12) . . ?
N5 C45 C44 122.0(12) . . ?
N5 C45 S5 117.5(9) . . ?
C44 C45 S5 120.4(10) . . ?
O9 C46 O10 130.4(17) . . ?
O9 C46 C44 115.1(16) . . ?
O10 C46 C44 114.3(18) . . ?
N6 C51 C52 124.2(10) . . ?
N6 C51 H51A 117.9 . . ?
C52 C51 H51A 117.9 . . ?
C51 C52 C53 117.3(10) . . ?
C51 C52 H52A 121.3 . . ?
C53 C52 H52A 121.3 . . ?
C54 C53 C52 120.9(11) . . ?
C54 C53 H53A 119.5 . . ?
C52 C53 H53A 119.5 . . ?
C53 C54 C55 117.8(10) . . ?
C53 C54 C56 119.7(10) . . ?
C55 C54 C56 122.2(9) . . ?
N6 C55 C54 121.3(10) . . ?
N6 C55 S6 118.2(8) . . ?
C54 C55 S6 120.3(8) . . ?
O12 C56 O11 124.0(11) . . ?
O12 C56 C54 118.6(10) . . ?
O11 C56 C54 116.8(10) . . ?
N7 C61 C62 123.0(19) . . ?
N7 C61 H61A 118.5 . . ?
C62 C61 H61A 118.5 . . ?
C61 C62 C63 117.5(19) . . ?
C61 C62 H62A 121.3 . . ?
C63 C62 H62A 121.3 . . ?
C64 C63 C62 119.3(17) . . ?
C64 C63 H63A 120.4 . . ?
C62 C63 H63A 120.4 . . ?
C63 C64 C65 119.8(18) . . ?
C63 C64 H64A 120.1 . . ?
C65 C64 H64A 120.1 . . ?
N7 C65 C64 120.9(17) . . ?
N7 C65 C66 115.9(13) . . ?
C64 C65 C66 123.1(15) . . ?
N8 C66 C67 119.9(16) . . ?
N8 C66 C65 115.2(12) . . ?
C67 C66 C65 124.9(16) . . ?
C68 C67 C66 118.4(17) . . ?
C68 C67 H67A 120.8 . . ?
C66 C67 H67A 120.8 . . ?
C69 C68 C67 121.5(17) . . ?
C69 C68 H68A 119.2 . . ?
C67 C68 H68A 119.2 . . ?
C68 C69 C70 117.3(19) . . ?
C68 C69 H69A 121.3 . . ?
C70 C69 H69A 121.3 . . ?
N8 C70 C69 124.8(17) . . ?
N8 C70 H70A 117.6 . . ?
C69 C70 H70A 117.6 . . ?
N9 C71 C72 123.2(13) . . ?
N9 C71 H71A 118.4 . . ?
C72 C71 H71A 118.4 . . ?
C71 C72 C73 116.9(13) . . ?
C71 C72 H72A 121.6 . . ?
C73 C72 H72A 121.6 . . ?
C74 C73 C72 121.2(13) . . ?
C74 C73 H73A 119.4 . . ?
C72 C73 H73A 119.4 . . ?
C73 C74 C75 119.2(11) . . ?
C73 C74 H74A 120.4 . . ?
C75 C74 H74A 120.4 . . ?
N9 C75 C74 120.3(10) . . ?
N9 C75 C76 114.4(10) . . ?
C74 C75 C76 125.3(10) . . ?
N10 C76 C77 122.8(11) . . ?
N10 C76 C75 114.3(10) . . ?
C77 C76 C75 122.9(11) . . ?
C76 C77 C78 117.7(12) . . ?
C76 C77 H77A 121.2 . . ?
C78 C77 H77A 121.2 . . ?
C79 C78 C77 119.5(11) . . ?
C79 C78 H78A 120.2 . . ?
C77 C78 H78A 120.2 . . ?
C78 C79 C80 118.9(12) . . ?
C78 C79 H79A 120.6 . . ?
C80 C79 H79A 120.6 . . ?
N10 C80 C79 123.7(12) . . ?
N10 C80 H80A 118.1 . . ?
C79 C80 H80A 118.1 . . ?
N11 C81 C82 123.8(13) . . ?
N11 C81 H81A 118.1 . . ?
C82 C81 H81A 118.1 . . ?
C83 C82 C81 118.5(12) . . ?
C83 C82 H82A 120.8 . . ?
C81 C82 H82A 120.8 . . ?
C82 C83 C84 119.0(12) . . ?
C82 C83 H83A 120.5 . . ?
C84 C83 H83A 120.5 . . ?
C83 C84 C85 119.9(12) . . ?
C83 C84 H84A 120.0 . . ?
C85 C84 H84A 120.0 . . ?
N11 C85 C84 120.7(10) . . ?
N11 C85 C86 115.0(10) . . ?
C84 C85 C86 124.3(12) . . ?
N12 C86 C87 121.9(11) . . ?
N12 C86 C85 115.6(11) . . ?
C87 C86 C85 122.5(11) . . ?
C86 C87 C88 117.5(13) . . ?
C86 C87 H87A 121.2 . . ?
C88 C87 H87A 121.2 . . ?
C89 C88 C87 120.0(13) . . ?
C89 C88 H88A 120.0 . . ?
C87 C88 H88A 120.0 . . ?
C88 C89 C90 118.9(12) . . ?
C88 C89 H89A 120.5 . . ?
C90 C89 H89A 120.5 . . ?
N12 C90 C89 122.5(13) . . ?
N12 C90 H90A 118.7 . . ?
C89 C90 H90A 118.7 . . ?
C25 N1 C21 118.5(9) . . ?
C25 N1 Ag1 116.3(7) . . ?
C21 N1 Ag1 125.1(7) . . ?
C11 N2 C15 119.9(10) . . ?
C11 N2 Ag2 122.6(8) . 2_677 ?
C15 N2 Ag2 117.0(7) . 2_677 ?
C1 N3 C5 120.0(10) . . ?
C1 N3 Ag3 122.4(8) . . ?
C5 N3 Ag3 117.4(7) . . ?
C31 N4 C35 117.9(10) . . ?
C31 N4 Ag6 124.8(7) . . ?
C35 N4 Ag6 117.0(8) . . ?
C45 N5 C41 119.4(11) . . ?
C45 N5 Ag5 115.6(8) . . ?
C41 N5 Ag5 124.8(9) . . ?
C55 N6 C51 118.4(9) . . ?
C55 N6 Ag4 116.3(7) . . ?
C51 N6 Ag4 125.0(7) . . ?
C61 N7 C65 119.3(14) . . ?
C61 N7 Cu1 127.3(12) . . ?
C65 N7 Cu1 113.4(11) . . ?
C70 N8 C66 118.1(13) . . ?
C70 N8 Cu1 127.0(10) . . ?
C66 N8 Cu1 114.7(10) . . ?
C71 N9 C75 119.2(11) . . ?
C71 N9 Cu2 124.8(8) . . ?
C75 N9 Cu2 115.9(8) . . ?
C80 N10 C76 117.4(10) . . ?
C80 N10 Cu2 127.2(8) . . ?
C76 N10 Cu2 115.4(8) . . ?
C85 N11 C81 118.0(10) . . ?
C85 N11 Cu3 113.9(7) . . ?
C81 N11 Cu3 127.9(9) . . ?
C86 N12 C90 119.2(12) . . ?
C86 N12 Cu3 114.2(8) . . ?
C90 N12 Cu3 126.5(9) . . ?
H1WA O1W H1WB 108.9 . . ?
H2WA O2W H2WB 108.5 . . ?
C26 O3 Cu2 124.0(8) . . ?
H3WA O3W H3WB 108.3 . . ?
H4WA O4W H4WB 108.8 . . ?
H5WA O5W H5WB 108.1 . . ?
C16 O6 Cu3 133.6(9) . . ?
H6WA O6W H6WB 108.9 . . ?
C36 O7 Cu2 143.6(9) . 2_677 ?
H7WA O7W H7WB 108.9 . . ?
H8WA O8W H8WB 110.2 . . ?
Cu3 O9W H9WB 109.2 . . ?
Cu3 O9W H9WA 109.4 . . ?
H9WB O9W H9WA 109.8 . . ?
H10A O10W H10B 108.7 . . ?
H11C O11W H11B 109.5 . . ?
C56 O12 Cu3 118.9(7) . . ?
H12B O12W H12C 109.8 . . ?
Cu2 O13W H13B 104.1 . . ?
Cu2 O13W H13C 114.8 . . ?
H13B O13W H13C 104.3 . . ?
Cu1 O14W H14B 109.4 . . ?
Cu1 O14W H14A 109.3 . . ?
H14B O14W H14A 109.8 . . ?
H15A O15W H15B 108.0 . . ?
Cu1 O16W H16B 109.2 . . ?
Cu1 O16W H16A 109.6 . . ?
H16B O16W H16A 109.8 . . ?
Cu1 O17W H17B 109.5 . . ?
Cu1 O17W H17A 109.4 . . ?
H17B O17W H17A 109.8 . . ?

loop_
_geom_bond_atom_site_label_1
_geom_bond_atom_site_label_2
_geom_bond_distance
_geom_bond_site_symmetry_2
_geom_bond_publ_flag
Ag1 N1 2.303(9) . ?
Ag1 S3 2.472(3) 2_677 ?
Ag1 S1 2.475(3) . ?
Ag1 Ag2 2.9164(12) . ?
Ag1 Ag3 2.9829(12) . ?
Ag1 Ag2 3.3087(12) 2_677 ?
Ag2 N2 2.305(10) 2_677 ?
Ag2 S2 2.478(3) . ?
Ag2 S1 2.479(3) 2_677 ?
Ag2 Ag3 3.0177(13) 2_677 ?
Ag2 Ag1 3.3087(12) 2_677 ?
Ag3 N3 2.297(10) . ?
Ag3 S3 2.483(3) . ?
Ag3 S2 2.498(3) . ?
Ag3 Ag2 3.0177(13) 2_677 ?
Ag4 N6 2.260(9) . ?
Ag4 S4 2.462(3) . ?
Ag4 S5 2.481(3) . ?
Ag4 Ag5 2.9273(13) . ?
Ag4 Ag6 2.9278(13) . ?
Ag5 N5 2.275(10) . ?
Ag5 S4 2.463(3) 2_778 ?
Ag5 S6 2.480(3) . ?
Ag5 Ag6 3.0840(14) 2_778 ?
Ag6 N4 2.297(10) . ?
Ag6 S5 2.519(3) 2_778 ?
Ag6 S6 2.519(3) . ?
Ag6 Ag5 3.0840(14) 2_778 ?
Cu1 O17W 2.020(11) . ?
Cu1 N8 2.025(11) . ?
Cu1 O14W 2.034(10) . ?
Cu1 N7 2.050(12) . ?
Cu1 O16W 2.199(10) . ?
Cu2 O3 1.971(8) . ?
Cu2 O13W 1.982(12) . ?
Cu2 N9 2.013(10) . ?
Cu2 N10 2.026(9) . ?
Cu2 O7 2.207(10) 2_677 ?
Cu3 O6 1.958(9) . ?
Cu3 O9W 1.972(11) . ?
Cu3 N12 2.007(11) . ?
Cu3 N11 2.026(9) . ?
Cu3 O12 2.305(9) . ?
S1 C5 1.762(10) . ?
S1 Ag2 2.479(3) 2_677 ?
S2 C25 1.784(11) . ?
S3 C15 1.757(11) . ?
S3 Ag1 2.472(3) 2_677 ?
S4 C35 1.758(12) . ?
S4 Ag5 2.463(3) 2_778 ?
S5 C45 1.755(14) . ?
S5 Ag6 2.519(3) 2_778 ?
S6 C55 1.764(11) . ?
C1 N3 1.327(16) . ?
C1 C2 1.396(18) . ?
C1 H1A 0.9500 . ?
C2 C3 1.374(17) . ?
C2 H2A 0.9500 . ?
C3 C4 1.389(17) . ?
C3 H3A 0.9500 . ?
C4 C5 1.419(15) . ?
C4 C6 1.495(18) . ?
C5 N3 1.342(13) . ?
C6 O1 1.234(17) . ?
C6 O2 1.240(17) . ?
C11 N2 1.331(15) . ?
C11 C12 1.388(18) . ?
C11 H11A 0.9500 . ?
C12 C13 1.370(19) . ?
C12 H12A 0.9500 . ?
C13 C14 1.384(18) . ?
C13 H13A 0.9500 . ?
C14 C15 1.420(15) . ?
C14 C16 1.510(18) . ?
C15 N2 1.345(14) . ?
C16 O5 1.210(16) . ?
C16 O6 1.235(15) . ?
C21 N1 1.349(14) . ?
C21 C22 1.374(16) . ?
C21 H21A 0.9500 . ?
C22 C23 1.405(16) . ?
C22 H22A 0.9500 . ?
C23 C24 1.387(15) . ?
C23 H23A 0.9500 . ?
C24 C25 1.405(15) . ?
C24 C26 1.521(15) . ?
C25 N1 1.332(13) . ?
C26 O4 1.221(14) . ?
C26 O3 1.275(14) . ?
C31 N4 1.340(14) . ?
C31 C32 1.395(17) . ?
C31 H31A 0.9500 . ?
C32 C33 1.372(17) . ?
C32 H32A 0.9500 . ?
C33 C34 1.378(17) . ?
C33 H33A 0.9500 . ?
C34 C35 1.387(16) . ?
C34 C36 1.531(16) . ?
C35 N4 1.353(14) . ?
C36 O7 1.224(15) . ?
C36 O8 1.251(15) . ?
C41 N5 1.337(16) . ?
C41 C42 1.36(2) . ?
C41 H41A 0.9500 . ?
C42 C43 1.39(2) . ?
C42 H42A 0.9500 . ?
C43 C44 1.399(18) . ?
C43 H43A 0.9500 . ?
C44 C45 1.416(17) . ?
C44 C46 1.53(2) . ?
C45 N5 1.333(16) . ?
C46 O9 1.25(2) . ?
C46 O10 1.25(2) . ?
C51 N6 1.356(14) . ?
C51 C52 1.357(16) . ?
C51 H51A 0.9500 . ?
C52 C53 1.406(16) . ?
C52 H52A 0.9500 . ?
C53 C54 1.368(15) . ?
C53 H53A 0.9500 . ?
C54 C55 1.430(15) . ?
C54 C56 1.484(15) . ?
C55 N6 1.345(13) . ?
C56 O12 1.255(14) . ?
C56 O11 1.279(13) . ?
C61 N7 1.31(2) . ?
C61 C62 1.39(2) . ?
C61 H61A 0.9500 . ?
C62 C63 1.41(3) . ?
C62 H62A 0.9500 . ?
C63 C64 1.36(3) . ?
C63 H63A 0.9500 . ?
C64 C65 1.38(2) . ?
C64 H64A 0.9500 . ?
C65 N7 1.361(18) . ?
C65 C66 1.46(2) . ?
C66 N8 1.360(19) . ?
C66 C67 1.42(2) . ?
C67 C68 1.38(3) . ?
C67 H67A 0.9500 . ?
C68 C69 1.34(3) . ?
C68 H68A 0.9500 . ?
C69 C70 1.38(2) . ?
C69 H69A 0.9500 . ?
C70 N8 1.33(2) . ?
C70 H70A 0.9500 . ?
C71 N9 1.322(16) . ?
C71 C72 1.380(19) . ?
C71 H71A 0.9500 . ?
C72 C73 1.39(2) . ?
C72 H72A 0.9500 . ?
C73 C74 1.339(18) . ?
C73 H73A 0.9500 . ?
C74 C75 1.396(16) . ?
C74 H74A 0.9500 . ?
C75 N9 1.360(14) . ?
C75 C76 1.466(16) . ?
C76 N10 1.362(14) . ?
C76 C77 1.387(16) . ?
C77 C78 1.426(17) . ?
C77 H77A 0.9500 . ?
C78 C79 1.356(19) . ?
C78 H78A 0.9500 . ?
C79 C80 1.390(18) . ?
C79 H79A 0.9500 . ?
C80 N10 1.340(16) . ?
C80 H80A 0.9500 . ?
C81 N11 1.339(14) . ?
C81 C82 1.364(18) . ?
C81 H81A 0.9500 . ?
C82 C83 1.36(2) . ?
C82 H82A 0.9500 . ?
C83 C84 1.370(18) . ?
C83 H83A 0.9500 . ?
C84 C85 1.393(16) . ?
C84 H84A 0.9500 . ?
C85 N11 1.336(15) . ?
C85 C86 1.487(15) . ?
C86 N12 1.336(15) . ?
C86 C87 1.387(18) . ?
C87 C88 1.421(17) . ?
C87 H87A 0.9500 . ?
C88 C89 1.35(2) . ?
C88 H88A 0.9500 . ?
C89 C90 1.37(2) . ?
C89 H89A 0.9500 . ?
C90 N12 1.348(16) . ?
C90 H90A 0.9500 . ?
N2 Ag2 2.305(10) 2_677 ?
O1W H1WA 0.8500 . ?
O1W H1WB 0.8500 . ?
O2W H2WA 0.8501 . ?
O2W H2WB 0.8502 . ?
O3W H3WA 0.8500 . ?
O3W H3WB 0.8500 . ?
O4W H4WA 0.8500 . ?
O4W H4WB 0.8500 . ?
O5W H5WA 0.8499 . ?
O5W H5WB 0.8499 . ?
O6W H6WA 0.8500 . ?
O6W H6WB 0.8500 . ?
O7 Cu2 2.207(10) 2_677 ?
O7W H7WA 0.8500 . ?
O7W H7WB 0.8500 . ?
O8W H8WA 0.8501 . ?
O8W H8WB 0.8500 . ?
O9W H9WB 0.8499 . ?
O9W H9WA 0.8500 . ?
O10W H10A 0.8499 . ?
O10W H10B 0.8500 . ?
O11W H11C 0.8499 . ?
O11W H11B 0.8500 . ?
O12W H12B 0.8499 . ?
O12W H12C 0.8500 . ?
O13W H13B 0.8500 . ?
O13W H13C 0.8500 . ?
O14W H14B 0.8501 . ?
O14W H14A 0.8500 . ?
O15W H15A 0.8501 . ?
O15W H15B 0.8500 . ?
O16W H16B 0.8500 . ?
O16W H16A 0.8500 . ?
O17W H17B 0.8499 . ?
O17W H17A 0.8500 . ?

loop_
_geom_hbond_atom_site_label_D
_geom_hbond_atom_site_label_H
_geom_hbond_atom_site_label_A
_geom_hbond_distance_DH
_geom_hbond_distance_HA
_geom_hbond_distance_DA
_geom_hbond_angle_DHA
_geom_hbond_site_symmetry_A
O1W H1WA O10W 0.85 2.00 2.80(2) 157.5 .
O1W H1WB O6W 0.85 2.01 2.81(2) 157.0 1_565
O2W H2WA O10 0.85 1.86 2.709(19) 172.5 .
O2W H2WB O1W 0.85 2.01 2.86(2) 173.4 1_655
O3W H3WA O2W 0.85 1.74 2.59(3) 177.2 .
O3W H3WB O4W 0.85 1.82 2.67(3) 176.5 2_888
O4W H4WA O9 0.85 1.60 2.42(3) 161.0 .
O4W H4WB O5W 0.85 1.71 2.53(4) 163.6 2_778
O5W H5WA O8W 0.85 1.70 2.52(4) 163.5 .
O5W H5WB O6W 0.85 1.94 2.77(4) 168.7 .
O6W H6WA O12 0.85 2.09 2.874(15) 154.0 .
O6W H6WB O7W 0.85 2.06 2.85(2) 153.5 2_677
O7W H7WA O1 0.85 1.92 2.725(18) 156.6 .
O7W H7WB O8W 0.85 1.92 2.71(3) 155.2 2_677
O8W H8WB O8 0.85 2.01 2.82(3) 158.5 2_678
O9W H9WA O11 0.85 2.04 2.829(14) 153.8 .
O10W H10A O15W 0.85 1.88 2.717(16) 168.3 1_455
O10W H10B O5 0.85 2.16 2.99(2) 168.1 2_677
O12W H12B O2 0.85 1.98 2.825(18) 178.1 .
O13W H13B O4 0.85 2.07 2.826(15) 147.7 .
O9W H9WB O2 0.85 2.34 3.004(15) 135.4 2_777
O13W H13C O9 0.85 2.41 3.100(17) 138.7 2_777
O14W H14B O8 0.85 2.53 3.075(14) 123.1 1_444
O14W H14A O11 0.85 2.15 2.995(13) 178.6 2_667
O15W H15A O10 0.85 1.92 2.749(19) 164.6 .
O15W H15B O4 0.85 1.97 2.793(13) 163.9 2_777
O16W H16A O1 0.85 1.88 2.723(13) 170.1 1_445
O17W H17B O2W 0.85 2.51 3.257(19) 146.6 2_677
O17W H17A O8 0.85 2.01 2.843(14) 167.4 1_444
